data_7021072
loop_
_publ_author_name
'Esteves, Catarina V.'
'Lima, Lu\'is M P'
'Mateus, Pedro'
'Delgado, Rita'
'Brand\~ao, Paula'
'F\'elix, V\'itor'

_publ_section_title
;
 Cyclen derivatives with two trans-methylnitrophenolic pendant arms: a
 structural study of their copper(ii) and zinc(ii) complexes.
;
_journal_issue 17
_journal_name_full 'Dalton transactions (Cambridge, England : 2003)'
_journal_page_first 6149
_journal_page_last 6160
_journal_paper_doi 10.1039/c2dt32363j
_journal_volume 42
_journal_year 2013
_chemical_formula_sum 'C24 H32 Cu N6 O7'
_chemical_formula_weight 580.10
_chemical_name_systematic
;
?
;
_space_group_IT_number 9
_symmetry_cell_setting monoclinic
_symmetry_space_group_name_Hall 'C -2yc'
_symmetry_space_group_name_H-M 'C 1 c 1'
_atom_sites_solution_hydrogens geom
_atom_sites_solution_primary direct
_atom_sites_solution_secondary difmap
_audit_creation_method SHELXL-97
_cell_angle_alpha 90.00
_cell_angle_beta 122.370(2)
_cell_angle_gamma 90.00
_cell_formula_units_Z 4
_cell_length_a 23.2324(10)
_cell_length_b 10.1166(5)
_cell_length_c 12.6511(6)
_cell_measurement_reflns_used 600
_cell_measurement_temperature 150(2)
_cell_measurement_theta_max 31.50
_cell_measurement_theta_min 3.70
_cell_volume 2511.4(2)
_computing_cell_refinement 'Bruker Smart'
_computing_data_collection 'Bruker Smart'
_computing_data_reduction 'Bruker Saint'
_computing_molecular_graphics 'Platon (Speck, 2008)'
_computing_publication_material 'SHELXL-97 (Sheldrick, 1997)'
_computing_structure_refinement 'SHELXL-97 (Sheldrick, 1997)'
_computing_structure_solution 'SHELXS-97 (Sheldrick, 1990)'
_diffrn_ambient_temperature 150(2)
_diffrn_measured_fraction_theta_full 0.995
_diffrn_measured_fraction_theta_max 0.995
_diffrn_measurement_device_type CCD
_diffrn_measurement_method 'omega and phi scans'
_diffrn_radiation_monochromator graphite
_diffrn_radiation_source 'fine-focus sealed tube'
_diffrn_radiation_type MoK\a
_diffrn_radiation_wavelength 0.71073
_diffrn_reflns_av_R_equivalents 0.0452
_diffrn_reflns_av_sigmaI/netI 0.0622
_diffrn_reflns_limit_h_max 33
_diffrn_reflns_limit_h_min -33
_diffrn_reflns_limit_k_max 14
_diffrn_reflns_limit_k_min -14
_diffrn_reflns_limit_l_max 16
_diffrn_reflns_limit_l_min -18
_diffrn_reflns_number 22481
_diffrn_reflns_theta_full 30.53
_diffrn_reflns_theta_max 30.53
_diffrn_reflns_theta_min 2.26
_diffrn_standards_interval_count 0.5
_diffrn_standards_interval_time 40
_exptl_absorpt_coefficient_mu 0.927
_exptl_absorpt_correction_T_max 0.9817
_exptl_absorpt_correction_T_min 0.8081
_exptl_absorpt_correction_type multi-scan
_exptl_crystal_colour blue
_exptl_crystal_density_diffrn 1.534
_exptl_crystal_density_method 'not measured'
_exptl_crystal_description plate
_exptl_crystal_F_000 1212
_exptl_crystal_size_max 0.24
_exptl_crystal_size_mid 0.08
_exptl_crystal_size_min 0.02
_refine_diff_density_max 1.153
_refine_diff_density_min -0.732
_refine_diff_density_rms 0.202
_refine_ls_abs_structure_details 'Flack H D (1983), Acta Cryst. A39, 876-881'
_refine_ls_abs_structure_Flack 0.045(15)
_refine_ls_extinction_coef 0.0243(16)
_refine_ls_extinction_expression Fc^*^=kFc[1+0.001xFc^2^\l^3^/sin(2\q)]^-1/4^
_refine_ls_extinction_method SHELXL
_refine_ls_goodness_of_fit_ref 1.162
_refine_ls_hydrogen_treatment constr
_refine_ls_matrix_type full
_refine_ls_number_parameters 344
_refine_ls_number_reflns 7236
_refine_ls_number_restraints 2
_refine_ls_restrained_S_all 1.162
_refine_ls_R_factor_all 0.0664
_refine_ls_R_factor_gt 0.0550
_refine_ls_shift/su_max 0.001
_refine_ls_shift/su_mean 0.000
_refine_ls_structure_factor_coef Fsqd
_refine_ls_weighting_details 'w=1/[\s^2^(Fo^2^)+(0.0992P)^2^+0.7592P] where P=(Fo^2^+2Fc^2^)/3'
_refine_ls_weighting_scheme calc
_refine_ls_wR_factor_gt 0.1540
_refine_ls_wR_factor_ref 0.1680
_reflns_number_gt 6325
_reflns_number_total 7236
_reflns_threshold_expression >2sigma(I)
_cod_data_source_file c2dt32363j.txt
_cod_data_source_block Cu_cb_do2nph
_cod_depositor_comments
;
The following automatic conversions were performed:

'_symmetry_cell_setting' value 'Monoclinic' changed to 'monoclinic'
according to /home/saulius/struct/CIF-dictionaries/cif_core.dic
dictionary named 'cif_core.dic' version 2.4.2 from 2011-04-26.

Automatic conversion script
Id: cif_fix_values 1891 2012-01-12 08:04:46Z andrius 

The following automatic conversions were performed:

'_refine_ls_weighting_scheme' value 'calc
w=1/[\s^2^(Fo^2^)+(0.0992P)^2^+0.7592P] where P=(Fo^2^+2Fc^2^)/3' was
changed to 'calc'. New tag '_refine_ls_weighting_details' was
created. The value of the new tag was set to
'w=1/[\s^2^(Fo^2^)+(0.0992P)^2^+0.7592P] where P=(Fo^2^+2Fc^2^)/3'.

Automatic conversion script
Id: cif_fix_values 3143 2015-03-26 13:38:13Z robertas 
;
_cod_original_sg_symbol_H-M Cc
_cod_database_code 7021072

loop_
_symmetry_equiv_pos_as_xyz
'x, y, z'
'x, -y, z+1/2'
'x+1/2, y+1/2, z'
'x+1/2, -y+1/2, z+1/2'

loop_
_atom_site_label
_atom_site_type_symbol
_atom_site_fract_x
_atom_site_fract_y
_atom_site_fract_z
_atom_site_U_iso_or_equiv
_atom_site_adp_type
_atom_site_occupancy
_atom_site_calc_flag
_atom_site_refinement_flags
Cu Cu 0.28264(2) 0.71934(4) 0.31036(3) 0.01474(14) Uani 1 d .
N1 N 0.18891(19) 0.6977(3) 0.1579(4) 0.0179(7) Uani 1 d .
C2 C 0.1996(2) 0.6464(5) 0.0578(4) 0.0222(8) Uani 1 d .
H2A H 0.1903 0.7181 -0.0026 0.027 Uiso 1 calc R
H2B H 0.1670 0.5738 0.0118 0.027 Uiso 1 calc R
C3 C 0.2725(2) 0.5955(4) 0.1130(4) 0.0219(8) Uani 1 d .
H3A H 0.2798 0.5139 0.1619 0.026 Uiso 1 calc R
H3B H 0.2802 0.5750 0.0451 0.026 Uiso 1 calc R
N4 N 0.3203(2) 0.7002(4) 0.1953(4) 0.0193(8) Uani 1 d .
C5 C 0.3914(2) 0.6603(5) 0.2842(4) 0.0220(8) Uani 1 d .
H5A H 0.4173 0.6616 0.2426 0.026 Uiso 1 calc R
H5B H 0.3929 0.5696 0.3148 0.026 Uiso 1 calc R
C6 C 0.4226(2) 0.7579(4) 0.3937(5) 0.0213(8) Uani 1 d .
H6A H 0.4673 0.7239 0.4618 0.026 Uiso 1 calc R
H6B H 0.4305 0.8437 0.3658 0.026 Uiso 1 calc R
N7 N 0.37704(19) 0.7786(3) 0.4427(4) 0.0189(7) Uani 1 d .
C8 C 0.3649(2) 0.9191(4) 0.4585(5) 0.0223(9) Uani 1 d .
H8A H 0.4096 0.9623 0.5140 0.027 Uiso 1 calc R
H8B H 0.3397 0.9223 0.5014 0.027 Uiso 1 calc R
C9 C 0.3252(2) 0.9994(4) 0.3370(5) 0.0242(9) Uani 1 d .
H9A H 0.3073 1.0800 0.3540 0.029 Uiso 1 calc R
H9B H 0.3573 1.0281 0.3127 0.029 Uiso 1 calc R
N10 N 0.2684(2) 0.9300(4) 0.2311(4) 0.0227(7) Uani 1 d .
C11 C 0.2705(3) 0.9286(4) 0.1173(4) 0.0241(8) Uani 1 d .
H11A H 0.2864 1.0156 0.1069 0.029 Uiso 1 calc R
H11B H 0.2240 0.9135 0.0436 0.029 Uiso 1 calc R
C12 C 0.3181(2) 0.8203(4) 0.1233(4) 0.0208(8) Uani 1 d .
H12A H 0.3031 0.7933 0.0370 0.025 Uiso 1 calc R
H12B H 0.3648 0.8569 0.1628 0.025 Uiso 1 calc R
C13 C 0.1998(2) 0.9452(4) 0.2071(5) 0.0227(9) Uani 1 d .
H13A H 0.1799 1.0295 0.1625 0.027 Uiso 1 calc R
H13B H 0.2023 0.9486 0.2877 0.027 Uiso 1 calc R
C14 C 0.1533(2) 0.8286(4) 0.1272(4) 0.0215(8) Uani 1 d .
H14A H 0.1147 0.8220 0.1394 0.026 Uiso 1 calc R
H14B H 0.1342 0.8483 0.0377 0.026 Uiso 1 calc R
C15 C 0.1527(2) 0.5951(4) 0.1854(4) 0.0199(8) Uani 1 d .
H15A H 0.1796 0.5123 0.2091 0.024 Uiso 1 calc R
H15B H 0.1081 0.5772 0.1078 0.024 Uiso 1 calc R
C16 C 0.1406(2) 0.6303(4) 0.2879(4) 0.0174(7) Uani 1 d .
C17 C 0.0804(2) 0.5879(4) 0.2741(4) 0.0216(8) Uani 1 d .
H17 H 0.0478 0.5424 0.2001 0.026 Uiso 1 calc R
C18 C 0.0667(2) 0.6112(4) 0.3674(4) 0.0215(8) Uani 1 d .
C19 C 0.1135(2) 0.6799(4) 0.4766(4) 0.0227(8) Uani 1 d .
H19 H 0.1040 0.6950 0.5399 0.027 Uiso 1 calc R
C20 C 0.1736(2) 0.7255(4) 0.4915(5) 0.0221(8) Uani 1 d .
H20 H 0.2046 0.7745 0.5643 0.027 Uiso 1 calc R
C21 C 0.1895(2) 0.6996(4) 0.3979(4) 0.0180(8) Uani 1 d .
N22 N 0.00704(19) 0.5571(4) 0.3556(4) 0.0256(8) Uani 1 d .
O23 O -0.03581(18) 0.5026(5) 0.2552(4) 0.0381(9) Uani 1 d .
O24 O -0.0010(2) 0.5654(4) 0.4441(4) 0.0353(8) Uani 1 d .
O25 O 0.24713(18) 0.7445(4) 0.4191(3) 0.0215(7) Uani 1 d .
C26 C 0.4025(2) 0.7062(4) 0.5637(4) 0.0213(8) Uani 1 d .
H26A H 0.4418 0.7553 0.6318 0.026 Uiso 1 calc R
H26B H 0.3661 0.7064 0.5820 0.026 Uiso 1 calc R
C27 C 0.4238(2) 0.5669(4) 0.5655(4) 0.0197(8) Uani 1 d .
C28 C 0.4898(2) 0.5283(5) 0.6557(4) 0.0245(9) Uani 1 d .
H28 H 0.5207 0.5905 0.7156 0.029 Uiso 1 calc R
C29 C 0.5108(2) 0.3975(5) 0.6585(4) 0.0249(9) Uani 1 d .
C30 C 0.4663(3) 0.3042(5) 0.5715(5) 0.0283(10) Uani 1 d .
H30 H 0.4811 0.2159 0.5745 0.034 Uiso 1 calc R
C31 C 0.4011(3) 0.3413(5) 0.4816(5) 0.0273(9) Uani 1 d .
H31 H 0.3714 0.2783 0.4212 0.033 Uiso 1 calc R
C32 C 0.3768(2) 0.4725(4) 0.4767(4) 0.0188(8) Uani 1 d .
N33 N 0.5780(2) 0.3588(5) 0.7513(4) 0.0301(9) Uani 1 d .
O34 O 0.5972(2) 0.2435(5) 0.7487(5) 0.0439(10) Uani 1 d .
O35 O 0.6163(2) 0.4388(4) 0.8324(4) 0.0400(9) Uani 1 d .
O36 O 0.31469(16) 0.5057(3) 0.3931(3) 0.0227(6) Uani 1 d .
O100 O 0.2360(2) 0.7254(4) 0.8052(4) 0.0375(9) Uani 1 d .

loop_
_atom_site_aniso_label
_atom_site_aniso_U_11
_atom_site_aniso_U_22
_atom_site_aniso_U_33
_atom_site_aniso_U_23
_atom_site_aniso_U_13
_atom_site_aniso_U_12
Cu 0.0123(2) 0.0137(2) 0.0182(2) -0.0021(2) 0.00820(17) -0.00254(19)
N1 0.0216(17) 0.0140(14) 0.0214(18) -0.0009(12) 0.0138(15) -0.0019(12)
C2 0.023(2) 0.030(2) 0.0137(19) -0.0053(15) 0.0098(16) -0.0063(17)
C3 0.028(2) 0.0219(19) 0.021(2) -0.0039(15) 0.0168(18) -0.0022(16)
N4 0.0235(19) 0.0165(15) 0.021(2) 0.0013(14) 0.0137(17) -0.0015(14)
C5 0.019(2) 0.026(2) 0.025(2) 0.0022(17) 0.0136(18) 0.0035(16)
C6 0.020(2) 0.0188(17) 0.030(2) -0.0023(16) 0.0165(18) -0.0023(14)
N7 0.0185(17) 0.0160(16) 0.0249(19) -0.0010(13) 0.0135(15) -0.0017(13)
C8 0.028(2) 0.0120(17) 0.031(2) -0.0066(16) 0.018(2) -0.0067(15)
C9 0.021(2) 0.0142(17) 0.038(3) -0.0016(16) 0.016(2) -0.0011(14)
N10 0.0255(19) 0.0192(16) 0.029(2) 0.0004(14) 0.0180(16) 0.0008(13)
C11 0.027(2) 0.0229(19) 0.025(2) 0.0067(16) 0.0158(19) 0.0013(16)
C12 0.024(2) 0.0196(17) 0.022(2) 0.0012(15) 0.0142(18) -0.0016(15)
C13 0.021(2) 0.0188(19) 0.032(2) 0.0013(17) 0.0164(19) 0.0022(16)
C14 0.0155(19) 0.0202(18) 0.027(2) 0.0056(16) 0.0100(17) 0.0042(15)
C15 0.0188(19) 0.0178(17) 0.023(2) -0.0021(15) 0.0111(17) -0.0041(14)
C16 0.0183(19) 0.0156(16) 0.020(2) 0.0026(14) 0.0110(16) -0.0005(14)
C17 0.0176(19) 0.0212(19) 0.022(2) 0.0042(15) 0.0080(17) 0.0005(15)
C18 0.0167(18) 0.0215(18) 0.026(2) 0.0044(16) 0.0117(17) -0.0002(15)
C19 0.027(2) 0.0184(18) 0.027(2) -0.0007(15) 0.018(2) -0.0015(15)
C20 0.026(2) 0.0205(18) 0.026(2) -0.0058(15) 0.0178(19) -0.0054(15)
C21 0.023(2) 0.0127(16) 0.022(2) -0.0017(14) 0.0145(17) -0.0030(13)
N22 0.0183(18) 0.0280(19) 0.032(2) 0.0071(16) 0.0141(17) -0.0025(14)
O23 0.0222(18) 0.057(2) 0.0268(19) 0.0043(17) 0.0072(15) -0.0131(17)
O24 0.0328(19) 0.042(2) 0.044(2) -0.0039(16) 0.0286(18) -0.0089(16)
O25 0.0181(16) 0.0240(14) 0.0244(18) -0.0055(14) 0.0127(14) -0.0047(13)
C26 0.024(2) 0.0211(18) 0.016(2) 0.0013(14) 0.0094(17) -0.0013(15)
C27 0.0193(19) 0.0200(18) 0.021(2) -0.0018(14) 0.0116(17) -0.0037(15)
C28 0.021(2) 0.029(2) 0.023(2) 0.0003(16) 0.0111(18) -0.0061(17)
C29 0.019(2) 0.029(2) 0.025(2) 0.0085(17) 0.0107(18) 0.0039(16)
C30 0.029(2) 0.0222(19) 0.036(3) 0.0018(17) 0.018(2) 0.0061(17)
C31 0.031(2) 0.0200(19) 0.031(3) -0.0025(17) 0.017(2) -0.0022(17)
C32 0.0213(19) 0.0137(16) 0.023(2) 0.0008(14) 0.0131(17) -0.0013(14)
N33 0.0233(19) 0.036(2) 0.028(2) 0.0105(17) 0.0117(17) 0.0065(17)
O34 0.031(2) 0.039(2) 0.053(3) 0.0109(19) 0.016(2) 0.0118(17)
O35 0.030(2) 0.045(2) 0.035(2) 0.0084(17) 0.0108(17) 0.0031(17)
O36 0.0171(14) 0.0224(14) 0.0238(16) -0.0020(12) 0.0078(12) -0.0040(11)
O100 0.031(2) 0.0296(19) 0.041(2) 0.0025(15) 0.0120(18) 0.0038(15)

loop_
_atom_type_symbol
_atom_type_description
_atom_type_scat_dispersion_real
_atom_type_scat_dispersion_imag
_atom_type_scat_source
C C 0.0033 0.0016 'International Tables Vol C Tables 4.2.6.8 and 6.1.1.4'
H H 0.0000 0.0000 'International Tables Vol C Tables 4.2.6.8 and 6.1.1.4'
N N 0.0061 0.0033 'International Tables Vol C Tables 4.2.6.8 and 6.1.1.4'
O O 0.0106 0.0060 'International Tables Vol C Tables 4.2.6.8 and 6.1.1.4'
Cu Cu 0.3201 1.2651 'International Tables Vol C Tables 4.2.6.8 and 6.1.1.4'

loop_
_geom_angle_atom_site_label_1
_geom_angle_atom_site_label_2
_geom_angle_atom_site_label_3
_geom_angle
O25 Cu N1 92.36(15)
O25 Cu N7 93.31(15)
N1 Cu N7 166.77(14)
O25 Cu N4 177.91(17)
N1 Cu N4 87.90(16)
N7 Cu N4 86.00(16)
O25 Cu N10 99.72(14)
N1 Cu N10 81.55(14)
N7 Cu N10 85.71(14)
N4 Cu N10 78.26(14)
O25 Cu O36 87.64(14)
N1 Cu O36 104.53(13)
N7 Cu O36 87.65(12)
N4 Cu O36 94.30(13)
N10 Cu O36 170.34(12)
C15 N1 C14 111.9(3)
C15 N1 C2 108.9(3)
C14 N1 C2 113.8(3)
C15 N1 Cu 108.0(3)
C14 N1 Cu 108.5(3)
C2 N1 Cu 105.3(3)
N1 C2 C3 111.8(4)
N1 C2 H2A 109.3
C3 C2 H2A 109.3
N1 C2 H2B 109.3
C3 C2 H2B 109.3
H2A C2 H2B 107.9
N4 C3 C2 108.0(4)
N4 C3 H3A 110.1
C2 C3 H3A 110.1
N4 C3 H3B 110.1
C2 C3 H3B 110.1
H3A C3 H3B 108.4
C5 N4 C3 116.9(4)
C5 N4 C12 110.2(4)
C3 N4 C12 112.5(4)
C5 N4 Cu 102.3(3)
C3 N4 Cu 96.9(3)
C12 N4 Cu 117.5(3)
N4 C5 C6 108.0(4)
N4 C5 H5A 110.1
C6 C5 H5A 110.1
N4 C5 H5B 110.1
C6 C5 H5B 110.1
H5A C5 H5B 108.4
N7 C6 C5 111.5(3)
N7 C6 H6A 109.3
C5 C6 H6A 109.3
N7 C6 H6B 109.3
C5 C6 H6B 109.3
H6A C6 H6B 108.0
C8 N7 C6 114.6(3)
C8 N7 C26 109.3(3)
C6 N7 C26 111.9(4)
C8 N7 Cu 101.4(3)
C6 N7 Cu 108.1(3)
C26 N7 Cu 111.2(3)
N7 C8 C9 115.4(4)
N7 C8 H8A 108.4
C9 C8 H8A 108.4
N7 C8 H8B 108.4
C9 C8 H8B 108.4
H8A C8 H8B 107.5
N10 C9 C8 115.3(3)
N10 C9 H9A 108.5
C8 C9 H9A 108.5
N10 C9 H9B 108.5
C8 C9 H9B 108.5
H9A C9 H9B 107.5
C9 N10 C13 119.2(4)
C9 N10 C11 114.6(4)
C13 N10 C11 113.8(4)
C9 N10 Cu 101.4(3)
C13 N10 Cu 94.3(2)
C11 N10 Cu 110.3(3)
N10 C11 C12 111.2(4)
N10 C11 H11A 109.4
C12 C11 H11A 109.4
N10 C11 H11B 109.4
C12 C11 H11B 109.4
H11A C11 H11B 108.0
N4 C12 C11 113.4(4)
N4 C12 H12A 108.9
C11 C12 H12A 108.9
N4 C12 H12B 108.9
C11 C12 H12B 108.9
H12A C12 H12B 107.7
N10 C13 C14 110.9(4)
N10 C13 H13A 109.5
C14 C13 H13A 109.5
N10 C13 H13B 109.5
C14 C13 H13B 109.5
H13A C13 H13B 108.1
N1 C14 C13 114.0(3)
N1 C14 H14A 108.7
C13 C14 H14A 108.7
N1 C14 H14B 108.7
C13 C14 H14B 108.7
H14A C14 H14B 107.6
N1 C15 C16 115.1(3)
N1 C15 H15A 108.5
C16 C15 H15A 108.5
N1 C15 H15B 108.5
C16 C15 H15B 108.5
H15A C15 H15B 107.5
C17 C16 C21 120.0(4)
C17 C16 C15 117.4(4)
C21 C16 C15 122.6(4)
C16 C17 C18 120.9(4)
C16 C17 H17 119.5
C18 C17 H17 119.5
C17 C18 C19 120.6(4)
C17 C18 N22 119.8(4)
C19 C18 N22 119.5(4)
C20 C19 C18 119.6(4)
C20 C19 H19 120.2
C18 C19 H19 120.2
C19 C20 C21 120.7(4)
C19 C20 H20 119.6
C21 C20 H20 119.6
O25 C21 C16 124.6(4)
O25 C21 C20 117.2(4)
C16 C21 C20 118.2(4)
O24 N22 O23 122.0(4)
O24 N22 C18 119.4(4)
O23 N22 C18 118.6(4)
C21 O25 Cu 125.7(3)
C27 C26 N7 115.0(4)
C27 C26 H26A 108.5
N7 C26 H26A 108.5
C27 C26 H26B 108.5
N7 C26 H26B 108.5
H26A C26 H26B 107.5
C28 C27 C32 120.0(4)
C28 C27 C26 119.3(4)
C32 C27 C26 120.7(4)
C27 C28 C29 120.0(4)
C27 C28 H28 120.0
C29 C28 H28 120.0
C30 C29 C28 121.1(4)
C30 C29 N33 119.2(4)
C28 C29 N33 119.7(4)
C31 C30 C29 119.4(4)
C31 C30 H30 120.3
C29 C30 H30 120.3
C30 C31 C32 121.6(4)
C30 C31 H31 119.2
C32 C31 H31 119.2
O36 C32 C31 121.1(4)
O36 C32 C27 121.0(4)
C31 C32 C27 117.8(4)
O35 N33 O34 121.6(4)
O35 N33 C29 119.5(4)
O34 N33 C29 118.9(5)
C32 O36 Cu 123.5(3)

loop_
_geom_bond_atom_site_label_1
_geom_bond_atom_site_label_2
_geom_bond_distance
Cu O25 1.963(4)
Cu N1 2.003(4)
Cu N7 2.010(4)
Cu N4 2.070(4)
Cu N10 2.302(4)
Cu O36 2.343(3)
N1 C15 1.490(5)
N1 C14 1.499(5)
N1 C2 1.507(5)
C2 C3 1.534(7)
C2 H2A 0.9900
C2 H2B 0.9900
C3 N4 1.484(6)
C3 H3A 0.9900
C3 H3B 0.9900
N4 C5 1.471(6)
N4 C12 1.503(6)
C5 C6 1.531(7)
C5 H5A 0.9900
C5 H5B 0.9900
C6 N7 1.501(5)
C6 H6A 0.9900
C6 H6B 0.9900
N7 C8 1.483(5)
N7 C26 1.503(6)
C8 C9 1.535(7)
C8 H8A 0.9900
C8 H8B 0.9900
C9 N10 1.462(6)
C9 H9A 0.9900
C9 H9B 0.9900
N10 C13 1.462(6)
N10 C11 1.467(6)
C11 C12 1.530(6)
C11 H11A 0.9900
C11 H11B 0.9900
C12 H12A 0.9900
C12 H12B 0.9900
C13 C14 1.554(6)
C13 H13A 0.9900
C13 H13B 0.9900
C14 H14A 0.9900
C14 H14B 0.9900
C15 C16 1.509(6)
C15 H15A 0.9900
C15 H15B 0.9900
C16 C17 1.383(6)
C16 C21 1.423(6)
C17 C18 1.397(6)
C17 H17 0.9500
C18 C19 1.401(6)
C18 N22 1.422(5)
C19 C20 1.383(6)
C19 H19 0.9500
C20 C21 1.441(6)
C20 H20 0.9500
C21 O25 1.299(5)
N22 O24 1.232(5)
N22 O23 1.247(6)
C26 C27 1.490(6)
C26 H26A 0.9900
C26 H26B 0.9900
C27 C28 1.390(6)
C27 C32 1.433(6)
C28 C29 1.405(7)
C28 H28 0.9500
C29 C30 1.397(7)
C29 N33 1.417(6)
C30 C31 1.373(7)
C30 H30 0.9500
C31 C32 1.431(6)
C31 H31 0.9500
C32 O36 1.296(5)
N33 O35 1.234(6)
N33 O34 1.255(6)
